data_2222981
loop_
_publ_author_name
'Nowakowska-Bogdan, Ewa Maria'
'Wicher, Ewa'
'Ejsmont, Krzysztof'
'Zaleski, Jacek'

_publ_section_title 9-Ethoxy-1,5,13-trimethyl-8,10-dioxatetracyclo[7.7.1.0^2,7^.0^11,16^]heptadeca-2,4,6,11,13,15-hexaene
_journal_coeditor_code BT2970
_journal_issue 9
_journal_name_full 'Acta Crystallographica Section E'
_journal_page_first o2228
_journal_paper_doi 10.1107/S1600536809032747
_journal_volume 65
_journal_year 2009
_chemical_formula_iupac 'C20 H22 O3'
_chemical_formula_moiety 'C20 H22 O3'
_chemical_formula_sum 'C20 H22 O3'
_chemical_formula_weight 310.38
_chemical_name_common
;
1-ethoxy-5,8,11-trimethyldibenzo[c,d]-2,14-dioxa[3,3,1]nonane
;
_chemical_name_systematic
;9-Ethoxy-1,5,13-trimethyl-8,10-dioxatetracyclo[7.7.1.0^2,7^.0^11,16^]heptadeca-
2,4,6,11,13,15-hexaene
;
_space_group_IT_number 14
_symmetry_cell_setting monoclinic
_symmetry_space_group_name_Hall '-P 2ybc'
_symmetry_space_group_name_H-M 'P 1 21/c 1'
_atom_sites_solution_hydrogens geom
_atom_sites_solution_primary direct
_atom_sites_solution_secondary difmap
_audit_creation_method SHELXL-97
_cell_angle_alpha 90.00
_cell_angle_beta 96.901(4)
_cell_angle_gamma 90.00
_cell_formula_units_Z 4
_cell_length_a 14.3718(6)
_cell_length_b 11.6446(5)
_cell_length_c 10.2260(4)
_cell_measurement_reflns_used 2985
_cell_measurement_temperature 90.00(10)
_cell_measurement_theta_max 25.00
_cell_measurement_theta_min 2.66
_cell_volume 1698.96(12)
_computing_cell_refinement 'CrysAlisRED (Oxford Diffraction, 2008)'
_computing_data_collection 'CrysAlisCCD (Oxford Diffraction, 2008)'
_computing_data_reduction 'CrysAlisRED (Oxford Diffraction, 2008)'
_computing_molecular_graphics 'SHELXTL (Sheldrick, 2008)'
_computing_publication_material 'SHELXL97 (Sheldrick, 2008)'
_computing_structure_refinement 'SHELXL97 (Sheldrick, 2008)'
_computing_structure_solution 'SHELXS97 (Sheldrick, 2008)'
_diffrn_ambient_temperature 90.00(10)
_diffrn_detector_area_resol_mean '1024 x 1024 with blocks 2 x 2'
_diffrn_measured_fraction_theta_full 0.999
_diffrn_measured_fraction_theta_max 0.999
_diffrn_measurement_device_type 'Oxford Diffraction Xcalibur'
_diffrn_measurement_method \w
_diffrn_radiation_monochromator graphite
_diffrn_radiation_source 'fine-focus sealed tube'
_diffrn_radiation_type MoK\a
_diffrn_radiation_wavelength 0.71073
_diffrn_reflns_av_R_equivalents 0.0314
_diffrn_reflns_av_sigmaI/netI 0.0485
_diffrn_reflns_limit_h_max 17
_diffrn_reflns_limit_h_min -17
_diffrn_reflns_limit_k_max 13
_diffrn_reflns_limit_k_min -13
_diffrn_reflns_limit_l_max 6
_diffrn_reflns_limit_l_min -12
_diffrn_reflns_number 9989
_diffrn_reflns_theta_full 25.00
_diffrn_reflns_theta_max 25.00
_diffrn_reflns_theta_min 2.66
_diffrn_standards_decay_% 0
_diffrn_standards_interval_count 0
_diffrn_standards_interval_time 0
_diffrn_standards_number 0
_exptl_absorpt_coefficient_mu 0.080
_exptl_absorpt_correction_type none
_exptl_crystal_colour colourless
_exptl_crystal_density_diffrn 1.213
_exptl_crystal_density_method 'not measured'
_exptl_crystal_description plate
_exptl_crystal_F_000 664
_exptl_crystal_size_max 0.25
_exptl_crystal_size_mid 0.20
_exptl_crystal_size_min 0.10
_refine_diff_density_max 0.268
_refine_diff_density_min -0.228
_refine_ls_extinction_method none
_refine_ls_goodness_of_fit_ref 0.950
_refine_ls_hydrogen_treatment mixed
_refine_ls_matrix_type full
_refine_ls_number_parameters 252
_refine_ls_number_reflns 2985
_refine_ls_number_restraints 0
_refine_ls_restrained_S_all 0.950
_refine_ls_R_factor_all 0.0774
_refine_ls_R_factor_gt 0.0472
_refine_ls_shift/su_max 0.000
_refine_ls_shift/su_mean 0.000
_refine_ls_structure_factor_coef Fsqd
_refine_ls_weighting_details 'calc w=1/[\s^2^(Fo^2^)+(0.0723P)^2^] where P=(Fo^2^+2Fc^2^)/3'
_refine_ls_weighting_scheme calc
_refine_ls_wR_factor_gt 0.1072
_refine_ls_wR_factor_ref 0.1261
_reflns_number_gt 1751
_reflns_number_total 2985
_reflns_threshold_expression I>2\s(I)
_cod_data_source_file bt2970.cif
_cod_data_source_block I
_cod_original_sg_symbol_H-M 'P 21/c'
_cod_database_code 2222981
_cod_database_fobs_code 2222981

loop_
_symmetry_equiv_pos_as_xyz
'x, y, z'
'-x, y+1/2, -z+1/2'
'-x, -y, -z'
'x, -y-1/2, z-1/2'

loop_
_atom_site_type_symbol
_atom_site_label
_atom_site_fract_x
_atom_site_fract_y
_atom_site_fract_z
_atom_site_U_iso_or_equiv
_atom_site_adp_type
_atom_site_calc_flag
_atom_site_refinement_flags
_atom_site_occupancy
_atom_site_disorder_assembly
_atom_site_disorder_group
C C1 0.24961(15) 0.47696(17) 0.2890(2) 0.0235(5) Uani d . 1 . .
O O1A 0.20501(9) 0.37104(11) 0.26845(13) 0.0263(4) Uani d . 1 . .
C C1B 0.17179(18) 0.3422(2) 0.1307(2) 0.0317(6) Uani d . 1 . .
C C1C 0.13069(17) 0.22326(18) 0.1300(2) 0.0379(6) Uani d . 1 . .
H H1C1 0.1089 0.2012 0.0411 0.057 Uiso calc R 1 . .
H H1C2 0.0791 0.2226 0.1816 0.057 Uiso calc R 1 . .
H H1C3 0.1778 0.1701 0.1668 0.057 Uiso calc R 1 . .
O O2 0.33294(10) 0.47258(12) 0.22253(13) 0.0288(4) Uani d . 1 . .
C C3 0.40517(14) 0.55031(17) 0.26325(19) 0.0226(5) Uani d . 1 . .
C C4 0.48180(15) 0.55002(18) 0.1881(2) 0.0236(5) Uani d . 1 . .
C C5 0.55726(14) 0.62572(17) 0.21702(19) 0.0236(5) Uani d . 1 . .
C C5A 0.64239(15) 0.62257(19) 0.1394(2) 0.0294(5) Uani d . 1 . .
H H51 0.6221 0.6032 0.0492 0.044 Uiso calc R 1 . .
H H52 0.6862 0.5660 0.1771 0.044 Uiso calc R 1 . .
H H53 0.6720 0.6966 0.1433 0.044 Uiso calc R 1 . .
C C6 0.55384(16) 0.70296(18) 0.3227(2) 0.0271(5) Uani d . 1 . .
C C7 0.47795(15) 0.70088(18) 0.3991(2) 0.0253(5) Uani d . 1 . .
C C7A 0.40231(14) 0.62393(17) 0.37198(18) 0.0222(5) Uani d . 1 . .
C C8 0.31708(14) 0.62109(17) 0.45321(19) 0.0218(5) Uani d . 1 . .
C C8A 0.34643(15) 0.64395(18) 0.60163(19) 0.0276(5) Uani d . 1 . .
H H81 0.2923 0.6397 0.6480 0.041 Uiso calc R 1 . .
H H82 0.3738 0.7190 0.6129 0.041 Uiso calc R 1 . .
H H83 0.3914 0.5873 0.6360 0.041 Uiso calc R 1 . .
C C9A 0.24205(14) 0.70553(17) 0.38933(19) 0.0226(5) Uani d . 1 . .
C C9 0.23106(15) 0.81749(18) 0.4337(2) 0.0256(5) Uani d . 1 . .
C C10 0.16298(15) 0.89076(19) 0.3686(2) 0.0256(5) Uani d . 1 . .
C C11 0.10309(14) 0.85430(17) 0.2566(2) 0.0244(5) Uani d . 1 . .
C C11A 0.03150(16) 0.93435(19) 0.1825(2) 0.0341(6) Uani d . 1 . .
H H111 -0.0282 0.8965 0.1681 0.051 Uiso calc R 1 . .
H H112 0.0515 0.9543 0.0992 0.051 Uiso calc R 1 . .
H H113 0.0260 1.0027 0.2334 0.051 Uiso calc R 1 . .
C C12 0.11309(15) 0.74147(18) 0.2120(2) 0.0240(5) Uani d . 1 . .
C C13 0.18201(14) 0.66987(17) 0.27796(19) 0.0225(5) Uani d . 1 . .
O O14 0.18724(10) 0.56098(11) 0.22264(13) 0.0272(4) Uani d . 1 . .
C C15 0.27228(16) 0.50062(18) 0.4352(2) 0.0240(5) Uani d . 1 . .
H H1B1 0.2258(16) 0.3455(18) 0.076(2) 0.043(7) Uiso d . 1 . .
H H1B2 0.1230(15) 0.4022(18) 0.094(2) 0.033(6) Uiso d . 1 . .
H H4A 0.4837(14) 0.4925(18) 0.116(2) 0.028(6) Uiso d . 1 . .
H H6A 0.6069(14) 0.7588(18) 0.3474(19) 0.025(5) Uiso d . 1 . .
H H7A 0.4784(14) 0.7539(18) 0.472(2) 0.027(6) Uiso d . 1 . .
H H9A 0.2729(14) 0.8461(17) 0.515(2) 0.028(6) Uiso d . 1 . .
H H10A 0.1543(14) 0.9711(18) 0.403(2) 0.031(6) Uiso d . 1 . .
H H12A 0.0748(17) 0.7141(19) 0.133(2) 0.044(7) Uiso d . 1 . .
H H15A 0.3208(15) 0.4429(19) 0.477(2) 0.035(6) Uiso d . 1 . .
H H15B 0.2132(16) 0.4963(17) 0.480(2) 0.032(6) Uiso d . 1 . .

loop_
_atom_site_aniso_label
_atom_site_aniso_U_11
_atom_site_aniso_U_22
_atom_site_aniso_U_33
_atom_site_aniso_U_12
_atom_site_aniso_U_13
_atom_site_aniso_U_23
C1 0.0254(12) 0.0176(11) 0.0280(11) -0.0014(9) 0.0055(9) 0.0029(9)
O1A 0.0305(9) 0.0197(8) 0.0285(8) -0.0036(7) 0.0028(7) -0.0012(6)
C1B 0.0363(14) 0.0266(13) 0.0319(12) -0.0039(11) 0.0023(11) -0.0039(10)
C1C 0.0399(15) 0.0277(14) 0.0451(15) 0.0006(11) 0.0005(12) -0.0074(11)
O2 0.0273(8) 0.0280(9) 0.0324(8) -0.0055(7) 0.0085(7) -0.0072(7)
C3 0.0233(12) 0.0188(11) 0.0248(11) 0.0009(9) -0.0014(9) 0.0015(9)
C4 0.0259(12) 0.0221(12) 0.0225(11) 0.0016(9) 0.0015(9) -0.0008(9)
C5 0.0229(11) 0.0227(12) 0.0246(11) 0.0031(10) 0.0003(9) 0.0041(9)
C5A 0.0280(12) 0.0323(13) 0.0279(12) -0.0039(10) 0.0031(10) -0.0008(10)
C6 0.0273(13) 0.0218(12) 0.0311(12) -0.0017(10) -0.0004(10) 0.0003(10)
C7 0.0307(13) 0.0207(12) 0.0243(11) 0.0014(10) 0.0024(10) -0.0015(9)
C7A 0.0244(11) 0.0203(11) 0.0214(11) 0.0032(9) 0.0014(9) 0.0027(9)
C8 0.0228(11) 0.0195(11) 0.0235(11) -0.0008(9) 0.0045(9) 0.0001(9)
C8A 0.0309(12) 0.0272(13) 0.0254(11) 0.0037(10) 0.0068(10) 0.0010(10)
C9A 0.0243(12) 0.0203(11) 0.0237(11) -0.0001(9) 0.0053(9) 0.0002(9)
C9 0.0306(13) 0.0245(12) 0.0224(11) -0.0017(10) 0.0060(10) -0.0003(10)
C10 0.0302(12) 0.0192(12) 0.0291(12) 0.0022(10) 0.0105(10) -0.0011(10)
C11 0.0230(11) 0.0218(12) 0.0292(11) 0.0002(9) 0.0060(9) 0.0038(9)
C11A 0.0331(13) 0.0281(13) 0.0407(13) 0.0029(11) 0.0023(11) 0.0058(10)
C12 0.0215(12) 0.0226(12) 0.0281(12) -0.0022(10) 0.0036(10) 0.0030(9)
C13 0.0276(12) 0.0174(11) 0.0239(10) -0.0001(9) 0.0084(9) -0.0005(9)
O14 0.0340(9) 0.0214(8) 0.0251(8) 0.0031(7) -0.0007(7) -0.0010(6)
C15 0.0247(12) 0.0221(12) 0.0258(11) 0.0006(10) 0.0054(10) 0.0016(9)

loop_
_atom_type_symbol
_atom_type_description
_atom_type_scat_dispersion_real
_atom_type_scat_dispersion_imag
_atom_type_scat_source
C C 0.0033 0.0016 'International Tables Vol C Tables 4.2.6.8 and 6.1.1.4'
H H 0.0000 0.0000 'International Tables Vol C Tables 4.2.6.8 and 6.1.1.4'
N N 0.0061 0.0033 'International Tables Vol C Tables 4.2.6.8 and 6.1.1.4'
O O 0.0106 0.0060 'International Tables Vol C Tables 4.2.6.8 and 6.1.1.4'
F F 0.0171 0.0103 'International Tables Vol C Tables 4.2.6.8 and 6.1.1.4'

loop_
_geom_angle_atom_site_label_1
_geom_angle_atom_site_label_2
_geom_angle_atom_site_label_3
_geom_angle_site_symmetry_1
_geom_angle_site_symmetry_3
_geom_angle
_geom_angle_publ_flag
O1A C1 O14 . . 106.32(16) ?
O1A C1 O2 . . 106.81(16) ?
O14 C1 O2 . . 107.79(15) n
O1A C1 C15 . . 110.49(16) ?
O14 C1 C15 . . 112.89(17) ?
O2 C1 C15 . . 112.18(17) ?
C1 O1A C1B . . 115.89(15) ?
O1A C1B C1C . . 107.24(18) ?
O1A C1B H1B1 . . 109.9(12) ?
C1C C1B H1B1 . . 111.0(13) ?
O1A C1B H1B2 . . 109.0(12) ?
C1C C1B H1B2 . . 111.9(12) ?
H1B1 C1B H1B2 . . 107.7(17) ?
C1B C1C H1C1 . . 109.5 ?
C1B C1C H1C2 . . 109.5 ?
H1C1 C1C H1C2 . . 109.5 ?
C1B C1C H1C3 . . 109.5 ?
H1C1 C1C H1C3 . . 109.5 ?
H1C2 C1C H1C3 . . 109.5 ?
C3 O2 C1 . . 117.55(15) n
O2 C3 C7A . . 122.45(18) ?
O2 C3 C4 . . 115.67(17) ?
C7A C3 C4 . . 121.88(19) ?
C5 C4 C3 . . 121.08(19) ?
C5 C4 H4A . . 119.3(12) ?
C3 C4 H4A . . 119.6(12) ?
C4 C5 C6 . . 117.72(19) ?
C4 C5 C5A . . 121.32(18) ?
C6 C5 C5A . . 120.93(18) ?
C5 C5A H51 . . 109.5 ?
C5 C5A H52 . . 109.5 ?
H51 C5A H52 . . 109.5 ?
C5 C5A H53 . . 109.5 ?
H51 C5A H53 . . 109.5 ?
H52 C5A H53 . . 109.5 ?
C5 C6 C7 . . 120.8(2) ?
C5 C6 H6A . . 120.4(11) ?
C7 C6 H6A . . 118.8(11) ?
C7A C7 C6 . . 121.9(2) ?
C7A C7 H7A . . 119.4(12) ?
C6 C7 H7A . . 118.7(12) ?
C3 C7A C7 . . 116.55(19) ?
C3 C7A C8 . . 120.42(18) ?
C7 C7A C8 . . 122.99(17) ?
C9A C8 C15 . . 105.53(16) ?
C9A C8 C8A . . 113.52(16) ?
C15 C8 C8A . . 109.48(16) ?
C9A C8 C7A . . 108.30(15) ?
C15 C8 C7A . . 107.35(16) ?
C8A C8 C7A . . 112.28(16) ?
C8 C8A H81 . . 109.5 ?
C8 C8A H82 . . 109.5 ?
H81 C8A H82 . . 109.5 ?
C8 C8A H83 . . 109.5 ?
H81 C8A H83 . . 109.5 ?
H82 C8A H83 . . 109.5 ?
C9 C9A C13 . . 117.17(19) ?
C9 C9A C8 . . 123.89(19) ?
C13 C9A C8 . . 118.92(17) ?
C9A C9 C10 . . 120.9(2) ?
C9A C9 H9A . . 119.4(11) ?
C10 C9 H9A . . 119.7(11) ?
C9 C10 C11 . . 121.6(2) ?
C9 C10 H10A . . 120.4(12) ?
C11 C10 H10A . . 118.0(12) ?
C12 C11 C10 . . 117.93(19) ?
C12 C11 C11A . . 120.07(19) ?
C10 C11 C11A . . 121.97(19) ?
C11 C11A H111 . . 109.5 ?
C11 C11A H112 . . 109.5 ?
H111 C11A H112 . . 109.5 ?
C11 C11A H113 . . 109.5 ?
H111 C11A H113 . . 109.5 ?
H112 C11A H113 . . 109.5 ?
C13 C12 C11 . . 119.6(2) ?
C13 C12 H12A . . 120.0(14) ?
C11 C12 H12A . . 120.4(14) ?
O14 C13 C12 . . 114.50(18) ?
O14 C13 C9A . . 122.64(18) ?
C12 C13 C9A . . 122.85(19) ?
C13 O14 C1 . . 119.16(15) n
C1 C15 C8 . . 108.64(17) n
C1 C15 H15A . . 110.6(12) ?
C8 C15 H15A . . 107.0(12) ?
C1 C15 H15B . . 110.1(12) ?
C8 C15 H15B . . 110.6(12) ?
H15A C15 H15B . . 109.9(17) ?

loop_
_geom_bond_atom_site_label_1
_geom_bond_atom_site_label_2
_geom_bond_site_symmetry_2
_geom_bond_distance
_geom_bond_publ_flag
C1 O1A . 1.394(2) n
C1 O14 . 1.441(2) n
C1 O2 . 1.447(2) ?
C1 C15 . 1.516(3) n
O1A C1B . 1.471(3) ?
C1B C1C . 1.506(3) ?
C1B H1B1 . 1.01(2) ?
C1B H1B2 . 1.03(2) ?
C1C H1C1 . 0.9600 ?
C1C H1C2 . 0.9600 ?
C1C H1C3 . 0.9600 ?
O2 C3 . 1.402(2) n
C3 C7A . 1.408(3) ?
C3 C4 . 1.417(3) ?
C4 C5 . 1.401(3) ?
C4 H4A . 1.00(2) ?
C5 C6 . 1.412(3) ?
C5 C5A . 1.537(3) ?
C5A H51 . 0.9600 ?
C5A H52 . 0.9600 ?
C5A H53 . 0.9600 ?
C6 C7 . 1.416(3) ?
C6 H6A . 1.01(2) ?
C7 C7A . 1.410(3) ?
C7 H7A . 0.97(2) ?
C7A C8 . 1.561(3) ?
C8 C9A . 1.545(3) ?
C8 C15 . 1.545(3) n
C8 C8A . 1.549(3) ?
C8A H81 . 0.9600 ?
C8A H82 . 0.9600 ?
C8A H83 . 0.9600 ?
C9A C9 . 1.396(3) ?
C9A C13 . 1.406(3) ?
C9 C10 . 1.404(3) ?
C9 H9A . 1.02(2) ?
C10 C11 . 1.412(3) ?
C10 H10A . 1.01(2) ?
C11 C12 . 1.404(3) ?
C11 C11A . 1.521(3) ?
C11A H111 . 0.9600 ?
C11A H112 . 0.9600 ?
C11A H113 . 0.9600 ?
C12 C13 . 1.404(3) ?
C12 H12A . 0.97(2) ?
C13 O14 . 1.394(2) n
C15 H15A . 1.03(2) ?
C15 H15B . 1.01(2) ?

loop_
_geom_torsion_atom_site_label_1
_geom_torsion_atom_site_label_2
_geom_torsion_atom_site_label_3
_geom_torsion_atom_site_label_4
_geom_torsion_site_symmetry_1
_geom_torsion_site_symmetry_2
_geom_torsion_site_symmetry_3
_geom_torsion_site_symmetry_4
_geom_torsion
_geom_torsion_publ_flag
O14 C1 O1A C1B . . . . 52.0(2) ?
O2 C1 O1A C1B . . . . -62.9(2) ?
C15 C1 O1A C1B . . . . 174.86(18) ?
C1 O1A C1B C1C . . . . 177.22(17) ?
O1A C1 O2 C3 . . . . -159.04(15) ?
O14 C1 O2 C3 . . . . 87.06(19) ?
C15 C1 O2 C3 . . . . -37.8(2) ?
C1 O2 C3 C7A . . . . 5.5(3) ?
C1 O2 C3 C4 . . . . -174.66(17) ?
O2 C3 C4 C5 . . . . 178.45(17) ?
C7A C3 C4 C5 . . . . -1.7(3) ?
C3 C4 C5 C6 . . . . -0.6(3) ?
C3 C4 C5 C5A . . . . 177.54(18) ?
C4 C5 C6 C7 . . . . 2.0(3) ?
C5A C5 C6 C7 . . . . -176.14(19) ?
C5 C6 C7 C7A . . . . -1.2(3) ?
O2 C3 C7A C7 . . . . -177.66(17) ?
C4 C3 C7A C7 . . . . 2.5(3) ?
O2 C3 C7A C8 . . . . 0.3(3) ?
C4 C3 C7A C8 . . . . -179.47(18) ?
C6 C7 C7A C3 . . . . -1.1(3) ?
C6 C7 C7A C8 . . . . -179.04(18) ?
C3 C7A C8 C9A . . . . -88.6(2) ?
C7 C7A C8 C9A . . . . 89.3(2) ?
C3 C7A C8 C15 . . . . 24.9(2) ?
C7 C7A C8 C15 . . . . -157.21(19) ?
C3 C7A C8 C8A . . . . 145.29(18) ?
C7 C7A C8 C8A . . . . -36.8(3) ?
C15 C8 C9A C9 . . . . 147.7(2) ?
C8A C8 C9A C9 . . . . 27.8(3) ?
C7A C8 C9A C9 . . . . -97.6(2) ?
C15 C8 C9A C13 . . . . -33.8(2) ?
C8A C8 C9A C13 . . . . -153.74(18) ?
C7A C8 C9A C13 . . . . 80.8(2) ?
C13 C9A C9 C10 . . . . -0.3(3) ?
C8 C9A C9 C10 . . . . 178.18(18) ?
C9A C9 C10 C11 . . . . 0.2(3) ?
C9 C10 C11 C12 . . . . 0.4(3) ?
C9 C10 C11 C11A . . . . -177.78(19) ?
C10 C11 C12 C13 . . . . -0.8(3) ?
C11A C11 C12 C13 . . . . 177.37(19) ?
C11 C12 C13 O14 . . . . -178.21(17) ?
C11 C12 C13 C9A . . . . 0.7(3) ?
C9 C9A C13 O14 . . . . 178.71(18) ?
C8 C9A C13 O14 . . . . 0.1(3) ?
C9 C9A C13 C12 . . . . -0.1(3) ?
C8 C9A C13 C12 . . . . -178.73(18) ?
C12 C13 O14 C1 . . . . -174.43(17) ?
C9A C13 O14 C1 . . . . 6.6(3) ?
O1A C1 O14 C13 . . . . 144.54(16) ?
O2 C1 O14 C13 . . . . -101.23(18) ?
C15 C1 O14 C13 . . . . 23.2(2) ?
O1A C1 C15 C8 . . . . -177.26(16) ?
O14 C1 C15 C8 . . . . -58.4(2) ?
O2 C1 C15 C8 . . . . 63.7(2) ?
C9A C8 C15 C1 . . . . 61.0(2) ?
C8A C8 C15 C1 . . . . -176.52(17) ?
C7A C8 C15 C1 . . . . -54.4(2) ?
